data_7246405
loop_
_publ_author_name
'Xie, Yangbin'
'Dai, Songshan'
'Wang, Yue'
'Wang, Xi'
'Sun, Ying'
'Ju, Zhenghua'
'Fang, Ran'
'Zhang, Baoxin'
'Wu, Jincai'
'Zhang, Xiaoxiang'
'Pan, Xiaobo'

_publ_section_title
;
 Structural and mechanistic studies of excitation- and temperature-tunable
 multicolor luminescence of triarylborane
;
_journal_issue 15
_journal_name_full CrystEngComm
_journal_page_first 2204
_journal_page_last 2212
_journal_paper_doi 10.1039/D2CE01590K
_journal_volume 25
_journal_year 2023
_chemical_formula_moiety 'C32 H30 B Br'
_chemical_formula_sum 'C32 H30 B Br'
_chemical_formula_weight 505.28
_space_group_crystal_system orthorhombic
_space_group_IT_number 19
_space_group_name_Hall 'P 2ac 2ab'
_space_group_name_H-M_alt 'P 21 21 21'
_atom_sites_solution_hydrogens geom
_atom_sites_solution_primary dual
_audit_creation_date 2023-02-27
_audit_creation_method
;
Olex2 1.5
(compiled 2021.12.09 svn.r5202d8cf for OlexSys, GUI svn.r6439)
;
_audit_update_record
;
2023-03-01 deposited with the CCDC.	2023-03-06 downloaded from the CCDC.
;
_cell_angle_alpha 90
_cell_angle_beta 90
_cell_angle_gamma 90
_cell_formula_units_Z 4
_cell_length_a 12.19480(12)
_cell_length_b 14.59820(14)
_cell_length_c 15.13607(15)
_cell_measurement_reflns_used 8280
_cell_measurement_temperature 275.58(10)
_cell_measurement_theta_max 75.4850
_cell_measurement_theta_min 2.9380
_cell_volume 2694.56(5)
_computing_cell_refinement 'CrysAlisPro 1.171.40.84a (Rigaku OD, 2020)'
_computing_data_collection 'CrysAlisPro 1.171.40.84a (Rigaku OD, 2020)'
_computing_data_reduction 'CrysAlisPro 1.171.40.84a (Rigaku OD, 2020)'
_computing_molecular_graphics 'Olex2 1.5 (Dolomanov et al., 2009)'
_computing_publication_material 'Olex2 1.5 (Dolomanov et al., 2009)'
_computing_structure_refinement 'SHELXL 2013/2 (Sheldrick, 2015)'
_computing_structure_solution 'SHELXT  (Sheldrick, 2015)'
_diffrn_ambient_environment air
_diffrn_ambient_temperature 275.58(10)
_diffrn_detector 'Hybrid Pixel Array Detector'
_diffrn_detector_area_resol_mean 10.0000
_diffrn_detector_type HyPix
_diffrn_measured_fraction_theta_full 0.998
_diffrn_measured_fraction_theta_max 0.948
_diffrn_measurement_details
;
List of Runs (angles in degrees, time in seconds):

  # Type    Start    End  Width  t~exp~   \w     \q     \k     \f   Frames
#--------------------------------------------------------------------------
  1  \w     -3.00  71.00   0.50    0.05    --   43.05 -76.00  13.00  148
  2  \w     44.00  90.00   0.50    0.05    --  109.26 -76.00  13.00   92
  3  \w     78.00 103.00   0.50    0.05    --  109.26 -77.00  30.00   50
  4  \w     39.00  68.00   0.50    0.05    --  109.26 -61.00 -30.00   58
  5  \w     35.00  63.00   0.50    0.05    --  109.26 -61.00  60.00   56
  6  \w     57.00 100.00   0.50    0.05    --  109.26 -77.00 150.00   86
  7  \w    -28.00  32.00   0.50    0.05    --  -43.05  19.00 -90.00  120
  8  \w     30.00  95.00   0.50    0.05    --   43.05  57.00-150.00  130
  9  \w    -54.00 -29.00   0.50    0.05    -- -100.00  45.00-150.00   50
 10  \w    -54.00 -29.00   0.50    0.05    -- -100.00  45.00 -90.00   50
 11  \w    -53.00 -25.00   0.50    0.05    -- -100.00  45.00-120.00   56
 12  \w   -102.00 -34.00   0.50    0.05    -- -100.00 118.00-144.00  136
 13  \w    -51.00 -24.00   0.50    0.05    -- -100.00  45.00  90.00   54
 14  \w   -160.00 -93.00   0.50    0.05    -- -100.00 -45.00-161.00  134
;
_diffrn_measurement_device 'four-circle diffractometer'
_diffrn_measurement_device_type 'ROD, Synergy Custom system, HyPix'
_diffrn_measurement_method '\w scans'
_diffrn_orient_matrix_type 'CrysAlisPro convention (1999,Acta A55,543-557)'
_diffrn_orient_matrix_UB_11 0.0044207000
_diffrn_orient_matrix_UB_12 -0.1036602000
_diffrn_orient_matrix_UB_13 0.0188727000
_diffrn_orient_matrix_UB_21 -0.0714997000
_diffrn_orient_matrix_UB_22 0.0140566000
_diffrn_orient_matrix_UB_23 0.0827888000
_diffrn_orient_matrix_UB_31 -0.1040349000
_diffrn_orient_matrix_UB_32 -0.0140854000
_diffrn_orient_matrix_UB_33 -0.0561029000
_diffrn_radiation_monochromator mirror
_diffrn_radiation_probe x-ray
_diffrn_radiation_type 'Cu K\a'
_diffrn_radiation_wavelength 1.54184
_diffrn_reflns_av_R_equivalents 0.0234
_diffrn_reflns_av_unetI/netI 0.0271
_diffrn_reflns_Laue_measured_fraction_full 0.998
_diffrn_reflns_Laue_measured_fraction_max 0.948
_diffrn_reflns_limit_h_max 9
_diffrn_reflns_limit_h_min -15
_diffrn_reflns_limit_k_max 16
_diffrn_reflns_limit_k_min -17
_diffrn_reflns_limit_l_max 16
_diffrn_reflns_limit_l_min -18
_diffrn_reflns_number 9722
_diffrn_reflns_point_group_measured_fraction_full 0.923
_diffrn_reflns_point_group_measured_fraction_max 0.855
_diffrn_reflns_theta_full 67.684
_diffrn_reflns_theta_max 75.752
_diffrn_reflns_theta_min 4.207
_diffrn_source 'Rotating-anode X-ray tube'
_diffrn_source_type 'Rigaku (Cu) X-ray Source'
_exptl_absorpt_coefficient_mu 2.188
_exptl_absorpt_correction_T_max 1.00000
_exptl_absorpt_correction_T_min 0.47946
_exptl_absorpt_correction_type multi-scan
_exptl_absorpt_process_details
;
CrysAlisPro 1.171.40.84a (Rigaku Oxford Diffraction, 2020)
Empirical absorption correction using spherical harmonics,
implemented in SCALE3 ABSPACK scaling algorithm.
;
_exptl_crystal_colour 'clear light colourless'
_exptl_crystal_colour_lustre clear
_exptl_crystal_colour_modifier light
_exptl_crystal_colour_primary colourless
_exptl_crystal_density_diffrn 1.246
_exptl_crystal_description block
_exptl_crystal_F_000 1048
_exptl_crystal_size_max 0.25
_exptl_crystal_size_mid 0.21
_exptl_crystal_size_min 0.14
_refine_diff_density_max 0.212
_refine_diff_density_min -0.287
_refine_diff_density_rms 0.034
_refine_ls_abs_structure_details
;
 Flack x determined using 1669 quotients [(I+)-(I-)]/[(I+)+(I-)]
 (Parsons and Flack (2004), Acta Cryst. A60, s61).
;
_refine_ls_abs_structure_Flack -0.026(8)
_refine_ls_extinction_coef 0.0089(5)
_refine_ls_extinction_expression Fc^*^=kFc[1+0.001xFc^2^\l^3^/sin(2\q)]^-1/4^
_refine_ls_extinction_method SHELXL
_refine_ls_goodness_of_fit_ref 1.056
_refine_ls_hydrogen_treatment constr
_refine_ls_matrix_type full
_refine_ls_number_parameters 314
_refine_ls_number_reflns 4793
_refine_ls_number_restraints 0
_refine_ls_restrained_S_all 1.056
_refine_ls_R_factor_all 0.0320
_refine_ls_R_factor_gt 0.0304
_refine_ls_shift/su_max 0.001
_refine_ls_shift/su_mean 0.000
_refine_ls_structure_factor_coef Fsqd
_refine_ls_weighting_details
;
 w=1/[\s^2^(Fo^2^)+(0.0555P)^2^+0.0942P]
 where P=(Fo^2^+2Fc^2^)/3
;
_refine_ls_weighting_scheme calc
_refine_ls_wR_factor_gt 0.0849
_refine_ls_wR_factor_ref 0.0861
_reflns_Friedel_coverage 0.606
_reflns_Friedel_fraction_full 0.825
_reflns_Friedel_fraction_max 0.737
_reflns_number_gt 4531
_reflns_number_total 4793
_reflns_threshold_expression 'I > 2\s(I)'
_cod_data_source_file d2ce01590k2.cif
_cod_data_source_block xieyb_0331_1_395nmuv
_cod_depositor_comments 'Adding full bibliography for 7246404--7246410.cif.'
_cod_original_cell_volume 2694.55(5)
_cod_database_code 7246405
_shelxl_version_number 2013-2
_shelx_space_group_comment
;
The symmetry employed for this shelxl refinement is uniquely defined
by the following loop, which should always be used as a source of
symmetry information in preference to the above space-group names.
They are only intended as comments.
;
_shelx_estimated_absorpt_t_max 0.749
_shelx_estimated_absorpt_t_min 0.611
_olex2_refinement_description
;
1. Fixed Uiso
 At 1.2 times of:
  All C(H) groups
 At 1.5 times of:
  All C(H,H,H) groups
2.a Aromatic/amide H refined with riding coordinates:
 C2(H2), C3(H3), C4(H4), C10(H10), C11(H11), C12(H12), C13(H13), C14(H14),
 C17(H17), C19(H19), C26(H26), C28(H28)
2.b Idealised Me refined as rotating group:
 C21(H21A,H21B,H21C), C22(H22A,H22B,H22C), C23(H23A,H23B,H23C), C30(H30A,H30B,
 H30C), C31(H31A,H31B,H31C), C32(H32A,H32B,H32C)
;
_olex2_submission_special_instructions 'No special instructions were received'
_oxdiff_exptl_absorpt_empirical_details
;
Empirical correction (ABSPACK) includes:
- Absorption correction using spherical harmonics
- Frame scaling
;
_oxdiff_exptl_absorpt_empirical_full_max 1.558
_oxdiff_exptl_absorpt_empirical_full_min 0.608

loop_
_space_group_symop_operation_xyz
'x, y, z'
'-x+1/2, -y, z+1/2'
'-x, y+1/2, -z+1/2'
'x+1/2, -y+1/2, -z'

loop_
_atom_site_label
_atom_site_type_symbol
_atom_site_fract_x
_atom_site_fract_y
_atom_site_fract_z
_atom_site_U_iso_or_equiv
_atom_site_adp_type
_atom_site_occupancy
_atom_site_site_symmetry_order
_atom_site_calc_flag
_atom_site_refinement_flags_posn
_atom_site_refinement_flags_adp
_atom_site_refinement_flags_occupancy
_atom_site_disorder_assembly
_atom_site_disorder_group
B1 B 0.2496(2) 0.56352(19) 0.3887(2) 0.0473(6) Uani 1 1 d . . . . .
Br1 Br 0.02179(4) 0.79936(2) 0.17143(2) 0.07879(17) Uani 1 1 d . . . . .
C1 C 0.0646(2) 0.68155(19) 0.21229(18) 0.0539(6) Uani 1 1 d . . . . .
C2 C 0.0225(3) 0.6064(2) 0.1684(2) 0.0643(7) Uani 1 1 d . . . . .
H2 H -0.0278 0.6141 0.1228 0.077 Uiso 1 1 calc R U . . .
C3 C 0.0557(3) 0.5197(2) 0.1931(2) 0.0705(8) Uani 1 1 d . . . . .
H3 H 0.0271 0.4685 0.1648 0.085 Uiso 1 1 calc R U . . .
C4 C 0.1317(3) 0.5097(2) 0.2599(2) 0.0605(7) Uani 1 1 d . . . . .
H4 H 0.1569 0.4513 0.2734 0.073 Uiso 1 1 calc R U . . .
C5 C 0.1722(2) 0.58434(17) 0.30821(18) 0.0491(6) Uani 1 1 d . . . . .
C6 C 0.1370(2) 0.67364(17) 0.28339(17) 0.0476(5) Uani 1 1 d . . . . .
C7 C 0.1737(2) 0.75420(18) 0.3281(2) 0.0527(6) Uani 1 1 d . . . . .
C8 C 0.2005(2) 0.82395(18) 0.3635(2) 0.0569(6) Uani 1 1 d . . . . .
C9 C 0.2292(2) 0.90698(18) 0.40839(19) 0.0529(6) Uani 1 1 d . . . . .
C10 C 0.2312(3) 0.9100(2) 0.4998(2) 0.0661(7) Uani 1 1 d . . . . .
H10 H 0.2137 0.8580 0.5323 0.079 Uiso 1 1 calc R U . . .
C11 C 0.2594(4) 0.9903(3) 0.5430(3) 0.0843(10) Uani 1 1 d . . . . .
H11 H 0.2610 0.9918 0.6044 0.101 Uiso 1 1 calc R U . . .
C12 C 0.2847(4) 1.0667(3) 0.4964(3) 0.0872(11) Uani 1 1 d . . . . .
H12 H 0.3026 1.1205 0.5259 0.105 Uiso 1 1 calc R U . . .
C13 C 0.2838(4) 1.0650(2) 0.4072(3) 0.0894(12) Uani 1 1 d . . . . .
H13 H 0.3024 1.1174 0.3757 0.107 Uiso 1 1 calc R U . . .
C14 C 0.2556(4) 0.9861(2) 0.3621(2) 0.0764(9) Uani 1 1 d . . . . .
H14 H 0.2543 0.9860 0.3007 0.092 Uiso 1 1 calc R U . . .
C15 C 0.2410(2) 0.61672(18) 0.47910(17) 0.0480(5) Uani 1 1 d . . . . .
C16 C 0.1409(2) 0.6256(2) 0.52365(19) 0.0569(6) Uani 1 1 d . . . . .
C17 C 0.1372(3) 0.6695(2) 0.60588(19) 0.0640(7) Uani 1 1 d . . . . .
H17 H 0.0705 0.6733 0.6355 0.077 Uiso 1 1 calc R U . . .
C18 C 0.2289(3) 0.7072(2) 0.64431(18) 0.0625(7) Uani 1 1 d . . . . .
C19 C 0.3271(2) 0.6989(2) 0.60034(18) 0.0588(6) Uani 1 1 d . . . . .
H19 H 0.3900 0.7237 0.6256 0.071 Uiso 1 1 calc R U . . .
C20 C 0.3353(2) 0.65441(19) 0.51868(18) 0.0526(6) Uani 1 1 d . . . . .
C21 C 0.0345(3) 0.5868(3) 0.4894(3) 0.0798(9) Uani 1 1 d . . . . .
H21A H 0.0118 0.6206 0.4382 0.120 Uiso 1 1 calc R U . . .
H21B H -0.0207 0.5915 0.5344 0.120 Uiso 1 1 calc R U . . .
H21C H 0.0447 0.5236 0.4739 0.120 Uiso 1 1 calc R U . . .
C22 C 0.2222(4) 0.7578(3) 0.7310(2) 0.0895(11) Uani 1 1 d . . . . .
H22A H 0.2926 0.7836 0.7448 0.134 Uiso 1 1 calc R U . . .
H22B H 0.2010 0.7160 0.7769 0.134 Uiso 1 1 calc R U . . .
H22C H 0.1689 0.8059 0.7265 0.134 Uiso 1 1 calc R U . . .
C23 C 0.4466(3) 0.6512(3) 0.4760(3) 0.0775(10) Uani 1 1 d . . . . .
H23A H 0.4968 0.6883 0.5092 0.116 Uiso 1 1 calc R U . . .
H23B H 0.4416 0.6740 0.4167 0.116 Uiso 1 1 calc R U . . .
H23C H 0.4725 0.5891 0.4749 0.116 Uiso 1 1 calc R U . . .
C24 C 0.3356(2) 0.48302(18) 0.37884(18) 0.0520(6) Uani 1 1 d . . . . .
C25 C 0.4164(2) 0.4853(2) 0.3126(2) 0.0607(7) Uani 1 1 d . . . . .
C26 C 0.4993(3) 0.4195(2) 0.3109(3) 0.0751(9) Uani 1 1 d . . . . .
H26 H 0.5533 0.4230 0.2676 0.090 Uiso 1 1 calc R U . . .
C27 C 0.5028(3) 0.3495(2) 0.3718(3) 0.0811(11) Uani 1 1 d . . . . .
C28 C 0.4212(4) 0.3445(2) 0.4333(3) 0.0815(12) Uani 1 1 d . . . . .
H28 H 0.4212 0.2957 0.4727 0.098 Uiso 1 1 calc R U . . .
C29 C 0.3377(3) 0.40962(19) 0.4394(2) 0.0616(7) Uani 1 1 d . . . . .
C30 C 0.4207(3) 0.5591(3) 0.2438(2) 0.0847(11) Uani 1 1 d . . . . .
H30A H 0.3697 0.5451 0.1974 0.127 Uiso 1 1 calc R U . . .
H30B H 0.4934 0.5627 0.2198 0.127 Uiso 1 1 calc R U . . .
H30C H 0.4016 0.6168 0.2701 0.127 Uiso 1 1 calc R U . . .
C31 C 0.5947(5) 0.2787(3) 0.3690(4) 0.134(2) Uani 1 1 d . . . . .
H31A H 0.6515 0.2960 0.4096 0.201 Uiso 1 1 calc R U . . .
H31B H 0.6243 0.2756 0.3103 0.201 Uiso 1 1 calc R U . . .
H31C H 0.5662 0.2198 0.3853 0.201 Uiso 1 1 calc R U . . .
C32 C 0.2503(4) 0.3990(3) 0.5093(3) 0.0892(12) Uani 1 1 d . . . . .
H32A H 0.2517 0.4511 0.5480 0.134 Uiso 1 1 calc R U . . .
H32B H 0.2640 0.3444 0.5429 0.134 Uiso 1 1 calc R U . . .
H32C H 0.1797 0.3947 0.4816 0.134 Uiso 1 1 calc R U . . .

loop_
_atom_site_aniso_label
_atom_site_aniso_U_11
_atom_site_aniso_U_22
_atom_site_aniso_U_33
_atom_site_aniso_U_23
_atom_site_aniso_U_13
_atom_site_aniso_U_12
B1 0.0475(13) 0.0413(13) 0.0532(14) 0.0078(11) 0.0024(12) -0.0070(11)
Br1 0.0965(3) 0.0667(2) 0.0731(2) 0.01543(16) -0.00314(18) 0.02604(18)
C1 0.0574(13) 0.0528(14) 0.0515(13) 0.0030(11) 0.0031(11) 0.0117(11)
C2 0.0639(14) 0.0710(17) 0.0580(14) 0.0009(14) -0.0117(16) 0.0052(14)
C3 0.0743(18) 0.0593(16) 0.0779(19) -0.0143(15) -0.0162(16) -0.0048(14)
C4 0.0683(16) 0.0435(13) 0.0697(17) -0.0027(13) -0.0117(14) 0.0003(13)
C5 0.0517(12) 0.0396(11) 0.0560(14) -0.0006(10) -0.0005(11) -0.0002(10)
C6 0.0506(12) 0.0412(12) 0.0510(13) 0.0000(10) 0.0048(11) 0.0026(10)
C7 0.0546(12) 0.0437(12) 0.0598(14) 0.0018(12) 0.0029(12) 0.0030(10)
C8 0.0573(14) 0.0454(14) 0.0682(16) 0.0015(12) -0.0007(13) 0.0049(11)
C9 0.0490(12) 0.0411(12) 0.0685(16) 0.0012(12) -0.0020(12) 0.0025(10)
C10 0.0703(17) 0.0627(17) 0.0653(17) 0.0040(14) 0.0025(15) -0.0015(15)
C11 0.089(2) 0.087(3) 0.077(2) -0.018(2) 0.002(2) -0.001(2)
C12 0.093(3) 0.058(2) 0.111(3) -0.019(2) -0.010(2) -0.0030(17)
C13 0.109(3) 0.0487(17) 0.110(3) 0.0101(18) -0.014(2) -0.0130(18)
C14 0.101(2) 0.0534(16) 0.0745(19) 0.0104(15) -0.0075(19) -0.0052(17)
C15 0.0465(12) 0.0468(12) 0.0506(13) 0.0085(10) -0.0006(11) 0.0001(10)
C16 0.0498(13) 0.0631(16) 0.0580(14) 0.0101(13) 0.0046(12) 0.0009(12)
C17 0.0621(16) 0.0716(19) 0.0583(15) 0.0106(14) 0.0130(13) 0.0095(14)
C18 0.0805(18) 0.0584(15) 0.0485(13) 0.0069(13) 0.0014(13) 0.0094(15)
C19 0.0670(15) 0.0552(15) 0.0543(14) 0.0029(13) -0.0064(12) -0.0011(14)
C20 0.0536(13) 0.0497(13) 0.0544(14) 0.0046(11) -0.0009(11) -0.0014(11)
C21 0.0500(15) 0.109(3) 0.080(2) 0.002(2) 0.0095(16) -0.0107(18)
C22 0.113(3) 0.095(3) 0.0605(18) -0.0101(18) 0.0104(19) 0.008(2)
C23 0.0541(16) 0.091(2) 0.087(2) -0.0198(19) 0.0060(15) -0.0193(16)
C24 0.0570(13) 0.0433(13) 0.0558(13) 0.0033(11) -0.0088(12) 0.0009(11)
C25 0.0651(15) 0.0543(14) 0.0628(16) -0.0037(13) -0.0022(13) 0.0076(12)
C26 0.0702(19) 0.0724(19) 0.083(2) -0.0218(17) -0.0070(16) 0.0149(15)
C27 0.088(2) 0.0602(18) 0.095(2) -0.0238(18) -0.034(2) 0.0266(17)
C28 0.115(3) 0.0421(15) 0.087(2) 0.0015(16) -0.046(2) 0.0069(17)
C29 0.0793(19) 0.0421(13) 0.0634(16) 0.0070(12) -0.0192(15) -0.0027(13)
C30 0.088(2) 0.091(3) 0.076(2) 0.019(2) 0.0249(19) 0.010(2)
C31 0.130(4) 0.087(3) 0.185(5) -0.043(3) -0.055(4) 0.060(3)
C32 0.100(3) 0.075(2) 0.092(3) 0.038(2) -0.004(2) -0.019(2)

loop_
_atom_type_symbol
_atom_type_description
_atom_type_scat_dispersion_real
_atom_type_scat_dispersion_imag
_atom_type_scat_source
C C 0.0181 0.0091 'International Tables Vol C Tables 4.2.6.8 and 6.1.1.4'
H H 0.0000 0.0000 'International Tables Vol C Tables 4.2.6.8 and 6.1.1.4'
B B 0.0090 0.0039 'International Tables Vol C Tables 4.2.6.8 and 6.1.1.4'
Br Br -0.6763 1.2805 'International Tables Vol C Tables 4.2.6.8 and 6.1.1.4'

loop_
_geom_angle_atom_site_label_1
_geom_angle_atom_site_label_2
_geom_angle_atom_site_label_3
_geom_angle
_geom_angle_site_symmetry_1
_geom_angle_site_symmetry_3
_geom_angle_publ_flag
C5 B1 C15 122.6(2) . . ?
C5 B1 C24 118.0(2) . . ?
C15 B1 C24 119.4(2) . . ?
C2 C1 Br1 117.4(2) . . ?
C2 C1 C6 122.6(3) . . ?
C6 C1 Br1 119.9(2) . . ?
C1 C2 H2 120.4 . . ?
C3 C2 C1 119.3(3) . . ?
C3 C2 H2 120.4 . . ?
C2 C3 H3 120.2 . . ?
C2 C3 C4 119.5(3) . . ?
C4 C3 H3 120.2 . . ?
C3 C4 H4 118.8 . . ?
C3 C4 C5 122.5(3) . . ?
C5 C4 H4 118.8 . . ?
C4 C5 B1 117.8(2) . . ?
C4 C5 C6 117.9(2) . . ?
C6 C5 B1 124.3(2) . . ?
C1 C6 C5 118.0(2) . . ?
C1 C6 C7 119.6(2) . . ?
C5 C6 C7 122.3(2) . . ?
C8 C7 C6 176.8(3) . . ?
C7 C8 C9 177.8(3) . . ?
C10 C9 C8 120.3(3) . . ?
C10 C9 C14 118.2(3) . . ?
C14 C9 C8 121.4(3) . . ?
C9 C10 H10 119.9 . . ?
C9 C10 C11 120.2(3) . . ?
C11 C10 H10 119.9 . . ?
C10 C11 H11 119.8 . . ?
C12 C11 C10 120.5(4) . . ?
C12 C11 H11 119.8 . . ?
C11 C12 H12 119.9 . . ?
C13 C12 C11 120.2(4) . . ?
C13 C12 H12 119.9 . . ?
C12 C13 H13 119.6 . . ?
C12 C13 C14 120.7(4) . . ?
C14 C13 H13 119.6 . . ?
C9 C14 H14 119.9 . . ?
C13 C14 C9 120.1(3) . . ?
C13 C14 H14 119.9 . . ?
C16 C15 B1 121.4(2) . . ?
C16 C15 C20 118.1(3) . . ?
C20 C15 B1 120.5(2) . . ?
C15 C16 C21 123.4(3) . . ?
C17 C16 C15 119.9(3) . . ?
C17 C16 C21 116.7(3) . . ?
C16 C17 H17 118.9 . . ?
C18 C17 C16 122.2(3) . . ?
C18 C17 H17 118.9 . . ?
C17 C18 C22 121.3(3) . . ?
C19 C18 C17 117.9(3) . . ?
C19 C18 C22 120.7(3) . . ?
C18 C19 H19 119.0 . . ?
C18 C19 C20 122.0(3) . . ?
C20 C19 H19 119.0 . . ?
C15 C20 C23 122.8(3) . . ?
C19 C20 C15 119.9(3) . . ?
C19 C20 C23 117.3(3) . . ?
C16 C21 H21A 109.5 . . ?
C16 C21 H21B 109.5 . . ?
C16 C21 H21C 109.5 . . ?
H21A C21 H21B 109.5 . . ?
H21A C21 H21C 109.5 . . ?
H21B C21 H21C 109.5 . . ?
C18 C22 H22A 109.5 . . ?
C18 C22 H22B 109.5 . . ?
C18 C22 H22C 109.5 . . ?
H22A C22 H22B 109.5 . . ?
H22A C22 H22C 109.5 . . ?
H22B C22 H22C 109.5 . . ?
C20 C23 H23A 109.5 . . ?
C20 C23 H23B 109.5 . . ?
C20 C23 H23C 109.5 . . ?
H23A C23 H23B 109.5 . . ?
H23A C23 H23C 109.5 . . ?
H23B C23 H23C 109.5 . . ?
C25 C24 B1 121.0(2) . . ?
C25 C24 C29 117.9(3) . . ?
C29 C24 B1 121.0(3) . . ?
C24 C25 C30 122.4(3) . . ?
C26 C25 C24 120.4(3) . . ?
C26 C25 C30 117.2(3) . . ?
C25 C26 H26 119.3 . . ?
C27 C26 C25 121.4(4) . . ?
C27 C26 H26 119.3 . . ?
C26 C27 C31 120.5(5) . . ?
C28 C27 C26 118.2(3) . . ?
C28 C27 C31 121.3(4) . . ?
C27 C28 H28 118.6 . . ?
C27 C28 C29 122.8(3) . . ?
C29 C28 H28 118.6 . . ?
C24 C29 C32 121.4(3) . . ?
C28 C29 C24 119.2(3) . . ?
C28 C29 C32 119.4(3) . . ?
C25 C30 H30A 109.5 . . ?
C25 C30 H30B 109.5 . . ?
C25 C30 H30C 109.5 . . ?
H30A C30 H30B 109.5 . . ?
H30A C30 H30C 109.5 . . ?
H30B C30 H30C 109.5 . . ?
C27 C31 H31A 109.5 . . ?
C27 C31 H31B 109.5 . . ?
C27 C31 H31C 109.5 . . ?
H31A C31 H31B 109.5 . . ?
H31A C31 H31C 109.5 . . ?
H31B C31 H31C 109.5 . . ?
C29 C32 H32A 109.5 . . ?
C29 C32 H32B 109.5 . . ?
C29 C32 H32C 109.5 . . ?
H32A C32 H32B 109.5 . . ?
H32A C32 H32C 109.5 . . ?
H32B C32 H32C 109.5 . . ?

loop_
_geom_bond_atom_site_label_1
_geom_bond_atom_site_label_2
_geom_bond_distance
_geom_bond_site_symmetry_2
_geom_bond_publ_flag
B1 C5 1.570(4) . ?
B1 C15 1.577(4) . ?
B1 C24 1.582(4) . ?
Br1 C1 1.901(3) . ?
C1 C2 1.381(4) . ?
C1 C6 1.397(4) . ?
C2 H2 0.9300 . ?
C2 C3 1.379(5) . ?
C3 H3 0.9300 . ?
C3 C4 1.379(4) . ?
C4 H4 0.9300 . ?
C4 C5 1.402(4) . ?
C5 C6 1.423(3) . ?
C6 C7 1.429(4) . ?
C7 C8 1.196(4) . ?
C8 C9 1.433(4) . ?
C9 C10 1.384(4) . ?
C9 C14 1.389(4) . ?
C10 H10 0.9300 . ?
C10 C11 1.386(5) . ?
C11 H11 0.9300 . ?
C11 C12 1.355(6) . ?
C12 H12 0.9300 . ?
C12 C13 1.350(6) . ?
C13 H13 0.9300 . ?
C13 C14 1.382(5) . ?
C14 H14 0.9300 . ?
C15 C16 1.401(4) . ?
C15 C20 1.409(4) . ?
C16 C17 1.401(4) . ?
C16 C21 1.507(5) . ?
C17 H17 0.9300 . ?
C17 C18 1.376(5) . ?
C18 C19 1.375(4) . ?
C18 C22 1.508(4) . ?
C19 H19 0.9300 . ?
C19 C20 1.400(4) . ?
C20 C23 1.504(4) . ?
C21 H21A 0.9600 . ?
C21 H21B 0.9600 . ?
C21 H21C 0.9600 . ?
C22 H22A 0.9600 . ?
C22 H22B 0.9600 . ?
C22 H22C 0.9600 . ?
C23 H23A 0.9600 . ?
C23 H23B 0.9600 . ?
C23 H23C 0.9600 . ?
C24 C25 1.406(4) . ?
C24 C29 1.410(4) . ?
C25 C26 1.394(4) . ?
C25 C30 1.500(5) . ?
C26 H26 0.9300 . ?
C26 C27 1.378(6) . ?
C27 C28 1.364(6) . ?
C27 C31 1.525(5) . ?
C28 H28 0.9300 . ?
C28 C29 1.396(5) . ?
C29 C32 1.510(5) . ?
C30 H30A 0.9600 . ?
C30 H30B 0.9600 . ?
C30 H30C 0.9600 . ?
C31 H31A 0.9600 . ?
C31 H31B 0.9600 . ?
C31 H31C 0.9600 . ?
C32 H32A 0.9600 . ?
C32 H32B 0.9600 . ?
C32 H32C 0.9600 . ?

loop_
_geom_torsion_atom_site_label_1
_geom_torsion_atom_site_label_2
_geom_torsion_atom_site_label_3
_geom_torsion_atom_site_label_4
_geom_torsion
_geom_torsion_site_symmetry_1
_geom_torsion_site_symmetry_2
_geom_torsion_site_symmetry_3
_geom_torsion_site_symmetry_4
_geom_torsion_publ_flag
B1 C5 C6 C1 -177.5(2) . . . . ?
B1 C5 C6 C7 2.9(4) . . . . ?
B1 C15 C16 C17 177.0(3) . . . . ?
B1 C15 C16 C21 -0.6(4) . . . . ?
B1 C15 C20 C19 -178.0(2) . . . . ?
B1 C15 C20 C23 3.5(4) . . . . ?
B1 C24 C25 C26 172.6(3) . . . . ?
B1 C24 C25 C30 -4.9(4) . . . . ?
B1 C24 C29 C28 -174.1(3) . . . . ?
B1 C24 C29 C32 7.2(4) . . . . ?
Br1 C1 C2 C3 176.8(3) . . . . ?
Br1 C1 C6 C5 -176.12(19) . . . . ?
Br1 C1 C6 C7 3.5(3) . . . . ?
C1 C2 C3 C4 -1.1(5) . . . . ?
C2 C1 C6 C5 3.0(4) . . . . ?
C2 C1 C6 C7 -177.3(3) . . . . ?
C2 C3 C4 C5 4.0(5) . . . . ?
C3 C4 C5 B1 174.2(3) . . . . ?
C3 C4 C5 C6 -3.3(4) . . . . ?
C4 C5 C6 C1 -0.2(4) . . . . ?
C4 C5 C6 C7 -179.8(3) . . . . ?
C5 B1 C15 C16 51.5(3) . . . . ?
C5 B1 C15 C20 -130.5(3) . . . . ?
C5 B1 C24 C25 60.1(3) . . . . ?
C5 B1 C24 C29 -123.7(3) . . . . ?
C6 C1 C2 C3 -2.4(5) . . . . ?
C8 C9 C10 C11 179.8(3) . . . . ?
C8 C9 C14 C13 -179.5(4) . . . . ?
C9 C10 C11 C12 0.3(6) . . . . ?
C10 C9 C14 C13 0.4(6) . . . . ?
C10 C11 C12 C13 -0.8(7) . . . . ?
C11 C12 C13 C14 1.1(7) . . . . ?
C12 C13 C14 C9 -0.9(7) . . . . ?
C14 C9 C10 C11 -0.1(5) . . . . ?
C15 B1 C5 C4 -138.8(3) . . . . ?
C15 B1 C5 C6 38.5(4) . . . . ?
C15 B1 C24 C25 -122.4(3) . . . . ?
C15 B1 C24 C29 53.7(3) . . . . ?
C15 C16 C17 C18 1.8(5) . . . . ?
C16 C15 C20 C19 0.1(4) . . . . ?
C16 C15 C20 C23 -178.4(3) . . . . ?
C16 C17 C18 C19 -1.4(5) . . . . ?
C16 C17 C18 C22 177.3(3) . . . . ?
C17 C18 C19 C20 0.4(5) . . . . ?
C18 C19 C20 C15 0.2(4) . . . . ?
C18 C19 C20 C23 178.9(3) . . . . ?
C20 C15 C16 C17 -1.1(4) . . . . ?
C20 C15 C16 C21 -178.7(3) . . . . ?
C21 C16 C17 C18 179.6(3) . . . . ?
C22 C18 C19 C20 -178.3(3) . . . . ?
C24 B1 C5 C4 38.6(3) . . . . ?
C24 B1 C5 C6 -144.1(3) . . . . ?
C24 B1 C15 C16 -125.9(3) . . . . ?
C24 B1 C15 C20 52.2(3) . . . . ?
C24 C25 C26 C27 1.8(5) . . . . ?
C25 C24 C29 C28 2.2(4) . . . . ?
C25 C24 C29 C32 -176.5(3) . . . . ?
C25 C26 C27 C28 1.6(5) . . . . ?
C25 C26 C27 C31 -179.6(4) . . . . ?
C26 C27 C28 C29 -3.1(5) . . . . ?
C27 C28 C29 C24 1.2(5) . . . . ?
C27 C28 C29 C32 180.0(3) . . . . ?
C29 C24 C25 C26 -3.7(4) . . . . ?
C29 C24 C25 C30 178.8(3) . . . . ?
C30 C25 C26 C27 179.5(3) . . . . ?
C31 C27 C28 C29 178.1(3) . . . . ?
